data_7008877
loop_
_publ_author_name
'Lu, Min'
'Yao, Yingming'
'Zhang, Yong'
'Shen, Qi'

_publ_section_title
;
 Synthesis and characterization of anionic rare-earth metal amides
 stabilized by phenoxy-amido ligands and their catalytic behavior for the
 polymerization of lactide.
;
_journal_issue 40
_journal_name_full 'Dalton transactions (Cambridge, England : 2003)'
_journal_page_first 9530
_journal_page_last 9537
_journal_paper_doi 10.1039/c0dt00025f
_journal_volume 39
_journal_year 2010
_chemical_absolute_configuration unk
_chemical_formula_moiety 'C58 H92 Li2 N3 O4 Si2 Y'
_chemical_formula_sum 'C58 H92 Li2 N3 O4 Si2 Y'
_chemical_formula_weight 1054.32
_chemical_name_systematic
;
?
;
_space_group_IT_number 110
_symmetry_cell_setting tetragonal
_symmetry_Int_Tables_number 110
_symmetry_space_group_name_Hall 'I 4bw -2c'
_symmetry_space_group_name_H-M 'I 41 c d'
_atom_sites_solution_hydrogens geom
_atom_sites_solution_primary direct
_atom_sites_solution_secondary difmap
_audit_creation_method SHELXL-97
_cell_angle_alpha 90.00
_cell_angle_beta 90.00
_cell_angle_gamma 90.00
_cell_formula_units_Z 8
_cell_length_a 21.5684(13)
_cell_length_b 21.5684(13)
_cell_length_c 26.5034(16)
_cell_measurement_reflns_used 13261
_cell_measurement_temperature 223(2)
_cell_measurement_theta_max 27.5
_cell_measurement_theta_min 3.1
_cell_volume 12329.3(13)
_computing_cell_refinement CrystalClear
_computing_data_collection CrystalClear
_computing_data_reduction CrystalStructure
_computing_structure_refinement 'SHELXL-97 (Sheldrick, 1997)'
_computing_structure_solution 'SHELXS-97 (Sheldrick, 1990)'
_diffrn_ambient_temperature 223(2)
_diffrn_detector_area_resol_mean 14.63
_diffrn_measured_fraction_theta_full 0.993
_diffrn_measured_fraction_theta_max 0.993
_diffrn_measurement_device_type 'Rigaku Saturn'
_diffrn_measurement_method \w
_diffrn_radiation_monochromator graphite
_diffrn_radiation_source 'fine-focus sealed tube'
_diffrn_radiation_type MoK\a
_diffrn_radiation_wavelength 0.71075
_diffrn_reflns_av_R_equivalents 0.0436
_diffrn_reflns_av_sigmaI/netI 0.0635
_diffrn_reflns_limit_h_max 18
_diffrn_reflns_limit_h_min -28
_diffrn_reflns_limit_k_max 22
_diffrn_reflns_limit_k_min -25
_diffrn_reflns_limit_l_max 28
_diffrn_reflns_limit_l_min -34
_diffrn_reflns_number 17958
_diffrn_reflns_theta_full 27.47
_diffrn_reflns_theta_max 27.47
_diffrn_reflns_theta_min 3.13
_exptl_absorpt_coefficient_mu 1.028
_exptl_absorpt_correction_T_max 0.663
_exptl_absorpt_correction_T_min 0.403
_exptl_absorpt_correction_type multi-scan
_exptl_absorpt_process_details 'Jacobson, R. (1998) Private communication'
_exptl_crystal_colour colorless
_exptl_crystal_density_diffrn 1.136
_exptl_crystal_density_method 'not measured'
_exptl_crystal_description block
_exptl_crystal_F_000 4528
_exptl_crystal_size_max 0.60
_exptl_crystal_size_mid 0.55
_exptl_crystal_size_min 0.40
_refine_diff_density_max 0.381
_refine_diff_density_min -0.406
_refine_diff_density_rms 0.047
_refine_ls_abs_structure_details 'Flack H D (1983), Acta Cryst. A39, 876-881'
_refine_ls_abs_structure_Flack -0.025(11)
_refine_ls_extinction_method none
_refine_ls_goodness_of_fit_ref 1.037
_refine_ls_hydrogen_treatment constr
_refine_ls_matrix_type full
_refine_ls_number_parameters 316
_refine_ls_number_reflns 5997
_refine_ls_number_restraints 3
_refine_ls_restrained_S_all 1.056
_refine_ls_R_factor_all 0.0705
_refine_ls_R_factor_gt 0.0501
_refine_ls_shift/su_max 0.000
_refine_ls_shift/su_mean 0.000
_refine_ls_structure_factor_coef Fsqd
_refine_ls_weighting_details 'calc w=1/[\s^2^(Fo^2^)+(0.0471P)^2^+0.0000P] where P=(Fo^2^+2Fc^2^)/3'
_refine_ls_weighting_scheme calc
_refine_ls_wR_factor_gt 0.1116
_refine_ls_wR_factor_ref 0.1214
_reflns_number_gt 4479
_reflns_number_total 5997
_reflns_threshold_expression >2sigma(I)
_cod_data_source_file C0DT00025F.TXT
_cod_data_source_block complex5
_cod_database_code 7008877

loop_
_symmetry_equiv_pos_as_xyz
'x, y, z'
'-y, x+1/2, z+1/4'
'-x+1/2, -y+1/2, z+1/2'
'y+1/2, -x, z+3/4'
'-x, y, z+1/2'
'y, x+1/2, z+3/4'
'x+1/2, -y+1/2, z'
'-y+1/2, -x, z+1/4'
'x+1/2, y+1/2, z+1/2'
'-y+1/2, x+1, z+3/4'
'-x+1, -y+1, z+1'
'y+1, -x+1/2, z+5/4'
'-x+1/2, y+1/2, z+1'
'y+1/2, x+1, z+5/4'
'x+1, -y+1, z+1/2'
'-y+1, -x+1/2, z+3/4'

loop_
_atom_site_label
_atom_site_type_symbol
_atom_site_fract_x
_atom_site_fract_y
_atom_site_fract_z
_atom_site_U_iso_or_equiv
_atom_site_adp_type
_atom_site_occupancy
_atom_site_symmetry_multiplicity
_atom_site_calc_flag
_atom_site_refinement_flags
_atom_site_disorder_assembly
_atom_site_disorder_group
Y1 Y 0.5000 1.0000 0.46557(5) 0.03506(13) Uani 1 2 d S . .
Si1 Si 0.56715(6) 0.98284(6) 0.34874(4) 0.0578(3) Uani 1 1 d . . .
O1 O 0.50597(11) 0.90087(12) 0.48956(9) 0.0412(6) Uani 1 1 d . . .
O2 O 0.42341(18) 0.86443(17) 0.59373(12) 0.0844(11) Uani 1 1 d . . .
N1 N 0.58807(16) 1.00814(14) 0.51697(12) 0.0452(8) Uani 1 1 d . . .
N2 N 0.5000 1.0000 0.38033(19) 0.0453(13) Uani 1 2 d S . .
C1 C 0.55719(18) 0.86701(17) 0.50254(13) 0.0408(9) Uani 1 1 d . . .
C2 C 0.56706(18) 0.80611(18) 0.48458(13) 0.0420(9) Uani 1 1 d . . .
C3 C 0.6216(2) 0.77659(19) 0.49975(15) 0.0502(10) Uani 1 1 d . . .
H3 H 0.6294 0.7365 0.4873 0.060 Uiso 1 1 calc R . .
C4 C 0.6652(2) 0.80299(18) 0.53233(16) 0.0498(10) Uani 1 1 d . . .
C5 C 0.6524(2) 0.86159(19) 0.55000(15) 0.0498(10) Uani 1 1 d . . .
H5 H 0.6804 0.8805 0.5724 0.060 Uiso 1 1 calc R . .
C6 C 0.59969(18) 0.89337(17) 0.53579(14) 0.0409(9) Uani 1 1 d . . .
C7 C 0.5869(2) 0.95907(18) 0.55558(14) 0.0450(9) Uani 1 1 d . . .
H7A H 0.5462 0.9594 0.5719 0.054 Uiso 1 1 calc R . .
H7B H 0.6179 0.9690 0.5814 0.054 Uiso 1 1 calc R . .
C8 C 0.64639(19) 1.02924(18) 0.50186(14) 0.0461(10) Uani 1 1 d . . .
C9 C 0.6494(2) 1.07402(19) 0.46361(16) 0.0592(11) Uani 1 1 d . . .
H9 H 0.6124 1.0893 0.4497 0.071 Uiso 1 1 calc R . .
C10 C 0.7048(2) 1.0961(2) 0.44594(18) 0.0740(15) Uani 1 1 d . . .
H10 H 0.7044 1.1258 0.4200 0.089 Uiso 1 1 calc R . .
C11 C 0.7612(2) 1.0766(2) 0.4646(2) 0.0645(12) Uani 1 1 d . . .
C12 C 0.7584(2) 1.0342(2) 0.50366(19) 0.0649(13) Uani 1 1 d . . .
H12 H 0.7958 1.0208 0.5183 0.078 Uiso 1 1 calc R . .
C13 C 0.7037(2) 1.01049(18) 0.52231(17) 0.0508(10) Uani 1 1 d . . .
H13 H 0.7047 0.9816 0.5489 0.061 Uiso 1 1 calc R . .
C14 C 0.8221(3) 1.1002(3) 0.4443(2) 0.0957(19) Uani 1 1 d . . .
H14A H 0.8424 1.1254 0.4697 0.144 Uiso 1 1 calc R . .
H14B H 0.8146 1.1251 0.4144 0.144 Uiso 1 1 calc R . .
H14C H 0.8484 1.0654 0.4356 0.144 Uiso 1 1 calc R . .
C15 C 0.52018(19) 0.77329(18) 0.44946(15) 0.0497(10) Uani 1 1 d . . .
C16 C 0.5413(2) 0.7079(2) 0.43508(17) 0.0584(11) Uani 1 1 d . . .
H16A H 0.5112 0.6894 0.4125 0.088 Uiso 1 1 calc R . .
H16B H 0.5449 0.6827 0.4653 0.088 Uiso 1 1 calc R . .
H16C H 0.5813 0.7101 0.4184 0.088 Uiso 1 1 calc R . .
C17 C 0.4574(2) 0.7657(2) 0.47678(19) 0.0672(13) Uani 1 1 d . . .
H17A H 0.4384 0.8061 0.4813 0.101 Uiso 1 1 calc R . .
H17B H 0.4641 0.7467 0.5095 0.101 Uiso 1 1 calc R . .
H17C H 0.4303 0.7396 0.4567 0.101 Uiso 1 1 calc R . .
C18 C 0.5115(2) 0.8096(2) 0.40080(17) 0.0620(13) Uani 1 1 d . . .
H18A H 0.5007 0.8522 0.4087 0.093 Uiso 1 1 calc R . .
H18B H 0.4785 0.7910 0.3811 0.093 Uiso 1 1 calc R . .
H18C H 0.5497 0.8089 0.3815 0.093 Uiso 1 1 calc R . .
C19 C 0.7249(2) 0.7677(2) 0.5451(2) 0.0597(12) Uani 1 1 d . . .
C20 C 0.7610(3) 0.7567(3) 0.4962(3) 0.1092(14) Uani 1 1 d . . .
H20A H 0.7696 0.7962 0.4801 0.164 Uiso 1 1 calc R . .
H20B H 0.7365 0.7311 0.4737 0.164 Uiso 1 1 calc R . .
H20C H 0.7998 0.7360 0.5039 0.164 Uiso 1 1 calc R . .
C21 C 0.7650(3) 0.8036(3) 0.5803(3) 0.1092(14) Uani 1 1 d . . .
H21A H 0.7425 0.8115 0.6114 0.164 Uiso 1 1 calc R . .
H21B H 0.7765 0.8427 0.5648 0.164 Uiso 1 1 calc R . .
H21C H 0.8021 0.7799 0.5878 0.164 Uiso 1 1 calc R . .
C22 C 0.7131(3) 0.7059(3) 0.5682(3) 0.1092(14) Uani 1 1 d . . .
H22A H 0.7519 0.6834 0.5712 0.164 Uiso 1 1 calc R . .
H22B H 0.6847 0.6827 0.5471 0.164 Uiso 1 1 calc R . .
H22C H 0.6951 0.7114 0.6014 0.164 Uiso 1 1 calc R . .
C23 C 0.5558(3) 0.9301(3) 0.2926(2) 0.0916(19) Uani 1 1 d . . .
H23A H 0.5393 0.8906 0.3039 0.137 Uiso 1 1 calc R . .
H23B H 0.5953 0.9235 0.2759 0.137 Uiso 1 1 calc R . .
H23C H 0.5269 0.9491 0.2692 0.137 Uiso 1 1 calc R . .
C24 C 0.6076(3) 1.0537(3) 0.3248(2) 0.0848(17) Uani 1 1 d . . .
H24A H 0.5858 1.0696 0.2956 0.127 Uiso 1 1 calc R . .
H24B H 0.6498 1.0432 0.3154 0.127 Uiso 1 1 calc R . .
H24C H 0.6083 1.0850 0.3511 0.127 Uiso 1 1 calc R . .
C25 C 0.6237(2) 0.9415(2) 0.39004(18) 0.0684(13) Uani 1 1 d . . .
H25A H 0.6310 0.9657 0.4203 0.103 Uiso 1 1 calc R . .
H25B H 0.6625 0.9361 0.3720 0.103 Uiso 1 1 calc R . .
H25C H 0.6072 0.9013 0.3992 0.103 Uiso 1 1 calc R . .
C26 C 0.4416(3) 0.8054(3) 0.6137(2) 0.106(2) Uani 1 1 d . . .
H26A H 0.4868 0.8030 0.6166 0.127 Uiso 1 1 calc R . .
H26B H 0.4274 0.7719 0.5916 0.127 Uiso 1 1 calc R . .
C27 C 0.4123(4) 0.8004(4) 0.6638(2) 0.139(3) Uani 1 1 d D . .
H27A H 0.3901 0.7609 0.6668 0.167 Uiso 1 1 calc R . .
H27B H 0.4439 0.8022 0.6904 0.167 Uiso 1 1 calc R . .
C28 C 0.3703(4) 0.8509(3) 0.6689(3) 0.137(3) Uani 1 1 d D . .
H28A H 0.3743 0.8696 0.7024 0.165 Uiso 1 1 calc R . .
H28B H 0.3275 0.8364 0.6647 0.165 Uiso 1 1 calc R . .
C29 C 0.3855(4) 0.8958(3) 0.6302(2) 0.134(3) Uani 1 1 d D . .
H29A H 0.3477 0.9116 0.6143 0.161 Uiso 1 1 calc R . .
H29B H 0.4082 0.9308 0.6449 0.161 Uiso 1 1 calc R . .
Li1 Li 0.4397(4) 0.9025(3) 0.5324(3) 0.063(2) Uani 1 1 d . . .

loop_
_atom_site_aniso_label
_atom_site_aniso_U_11
_atom_site_aniso_U_22
_atom_site_aniso_U_33
_atom_site_aniso_U_23
_atom_site_aniso_U_13
_atom_site_aniso_U_12
Y1 0.0337(3) 0.0359(3) 0.0356(2) 0.000 0.000 0.00061(19)
Si1 0.0607(8) 0.0673(8) 0.0454(6) -0.0064(6) 0.0112(6) -0.0096(7)
O1 0.0414(15) 0.0342(14) 0.0480(14) -0.0010(12) -0.0019(11) 0.0051(11)
O2 0.114(3) 0.066(2) 0.073(2) 0.0194(18) 0.042(2) 0.029(2)
N1 0.046(2) 0.0380(19) 0.0517(19) -0.0014(15) -0.0094(16) 0.0014(14)
N2 0.043(3) 0.059(3) 0.034(3) 0.000 0.000 -0.004(2)
C1 0.042(2) 0.038(2) 0.043(2) 0.0012(16) 0.0032(17) 0.0051(17)
C2 0.044(2) 0.038(2) 0.044(2) 0.0020(16) 0.0018(18) 0.0024(16)
C3 0.057(3) 0.038(2) 0.056(2) -0.0089(18) 0.000(2) 0.0050(19)
C4 0.049(2) 0.043(2) 0.058(2) 0.002(2) -0.001(2) 0.0094(18)
C5 0.053(3) 0.047(2) 0.049(2) -0.0026(19) -0.0100(19) 0.0038(19)
C6 0.047(2) 0.034(2) 0.041(2) 0.0006(17) -0.0049(17) 0.0071(17)
C7 0.052(3) 0.039(2) 0.045(2) -0.0013(17) -0.0111(19) 0.0021(18)
C8 0.044(2) 0.042(2) 0.052(2) -0.0120(19) -0.0122(19) -0.0051(18)
C9 0.063(3) 0.048(2) 0.067(3) 0.010(2) -0.019(2) -0.006(2)
C10 0.077(4) 0.069(3) 0.076(3) 0.012(3) -0.016(3) -0.024(3)
C11 0.051(3) 0.062(3) 0.080(3) -0.010(3) -0.002(3) -0.016(2)
C12 0.043(3) 0.065(3) 0.087(3) -0.011(3) -0.011(2) -0.001(2)
C13 0.049(3) 0.044(2) 0.059(3) -0.003(2) -0.015(2) 0.0017(18)
C14 0.073(4) 0.103(5) 0.112(5) -0.016(4) 0.021(3) -0.027(3)
C15 0.050(2) 0.041(2) 0.058(2) -0.0080(19) -0.004(2) 0.0028(19)
C16 0.063(3) 0.049(3) 0.063(3) -0.017(2) -0.004(2) 0.002(2)
C17 0.061(3) 0.056(3) 0.085(3) -0.016(2) 0.008(3) -0.012(2)
C18 0.075(3) 0.057(3) 0.054(3) -0.009(2) -0.019(2) 0.002(2)
C19 0.049(3) 0.047(3) 0.084(3) -0.013(2) -0.017(2) 0.009(2)
C20 0.076(2) 0.100(3) 0.152(4) 0.017(3) -0.012(2) 0.032(2)
C21 0.076(2) 0.100(3) 0.152(4) 0.017(3) -0.012(2) 0.032(2)
C22 0.076(2) 0.100(3) 0.152(4) 0.017(3) -0.012(2) 0.032(2)
C23 0.108(5) 0.106(5) 0.061(3) -0.028(3) 0.013(3) -0.001(4)
C24 0.082(4) 0.095(4) 0.077(3) 0.011(3) 0.029(3) -0.023(3)
C25 0.053(3) 0.070(3) 0.082(3) -0.017(3) 0.008(2) -0.001(2)
C26 0.140(6) 0.100(5) 0.078(4) 0.029(3) 0.015(4) 0.050(4)
C27 0.174(8) 0.152(7) 0.091(5) 0.054(5) 0.035(5) 0.087(6)
C28 0.221(10) 0.106(5) 0.085(4) 0.029(4) 0.060(5) 0.047(6)
C29 0.211(9) 0.094(5) 0.098(4) 0.032(4) 0.086(5) 0.057(6)
Li1 0.067(5) 0.044(4) 0.077(5) 0.018(4) 0.032(4) 0.002(4)

loop_
_atom_type_symbol
_atom_type_description
_atom_type_scat_dispersion_real
_atom_type_scat_dispersion_imag
_atom_type_scat_source
C C 0.0033 0.0016 'International Tables Vol C Tables 4.2.6.8 and 6.1.1.4'
H H 0.0000 0.0000 'International Tables Vol C Tables 4.2.6.8 and 6.1.1.4'
N N 0.0061 0.0033 'International Tables Vol C Tables 4.2.6.8 and 6.1.1.4'
O O 0.0106 0.0060 'International Tables Vol C Tables 4.2.6.8 and 6.1.1.4'
Y Y -2.7962 3.5667 'International Tables Vol C Tables 4.2.6.8 and 6.1.1.4'
Si Si 0.0817 0.0704 'International Tables Vol C Tables 4.2.6.8 and 6.1.1.4'
Li Li -0.0003 0.0001 'International Tables Vol C Tables 4.2.6.8 and 6.1.1.4'

loop_
_geom_angle_atom_site_label_1
_geom_angle_atom_site_label_2
_geom_angle_atom_site_label_3
_geom_angle
_geom_angle_site_symmetry_1
_geom_angle_site_symmetry_3
_geom_angle_publ_flag
O1 Y1 O1 146.93(14) 11_564 . ?
O1 Y1 N2 106.53(7) 11_564 . ?
O1 Y1 N2 106.53(7) . . ?
O1 Y1 N1 79.03(10) 11_564 . ?
O1 Y1 N1 81.93(10) . . ?
N2 Y1 N1 125.53(9) . . ?
O1 Y1 N1 81.93(10) 11_564 11_564 ?
O1 Y1 N1 79.03(10) . 11_564 ?
N2 Y1 N1 125.53(9) . 11_564 ?
N1 Y1 N1 108.94(18) . 11_564 ?
O1 Y1 Li1 118.13(17) 11_564 . ?
O1 Y1 Li1 36.60(16) . . ?
N2 Y1 Li1 125.60(16) . . ?
N1 Y1 Li1 93.44(19) . . ?
N1 Y1 Li1 42.56(17) 11_564 . ?
O1 Y1 Li1 36.60(16) 11_564 11_564 ?
O1 Y1 Li1 118.13(17) . 11_564 ?
N2 Y1 Li1 125.60(16) . 11_564 ?
N1 Y1 Li1 42.56(17) . 11_564 ?
N1 Y1 Li1 93.44(19) 11_564 11_564 ?
Li1 Y1 Li1 108.8(3) . 11_564 ?
O1 Y1 Si1 97.41(7) 11_564 11_564 ?
O1 Y1 Si1 112.55(7) . 11_564 ?
N2 Y1 Si1 25.77(3) . 11_564 ?
N1 Y1 Si1 148.94(10) . 11_564 ?
N1 Y1 Si1 100.96(9) 11_564 11_564 ?
Li1 Y1 Si1 114.75(17) . 11_564 ?
Li1 Y1 Si1 129.04(15) 11_564 11_564 ?
O1 Y1 Si1 112.55(7) 11_564 . ?
O1 Y1 Si1 97.41(7) . . ?
N2 Y1 Si1 25.77(3) . . ?
N1 Y1 Si1 100.96(9) . . ?
N1 Y1 Si1 148.94(10) 11_564 . ?
Li1 Y1 Si1 129.04(15) . . ?
Li1 Y1 Si1 114.75(17) 11_564 . ?
Si1 Y1 Si1 51.54(5) 11_564 . ?
N2 Si1 C25 111.7(2) . . ?
N2 Si1 C24 112.6(2) . . ?
C25 Si1 C24 106.5(3) . . ?
N2 Si1 C23 113.9(2) . . ?
C25 Si1 C23 105.0(3) . . ?
C24 Si1 C23 106.6(3) . . ?
N2 Si1 Y1 34.98(15) . . ?
C25 Si1 Y1 78.38(15) . . ?
C24 Si1 Y1 114.45(18) . . ?
C23 Si1 Y1 136.01(19) . . ?
C1 O1 Li1 119.1(3) . . ?
C1 O1 Y1 129.0(2) . . ?
Li1 O1 Y1 96.5(2) . . ?
C26 O2 C29 109.0(4) . . ?
C26 O2 Li1 131.6(4) . . ?
C29 O2 Li1 119.3(4) . . ?
C8 N1 C7 116.7(3) . . ?
C8 N1 Li1 90.8(3) . 11_564 ?
C7 N1 Li1 122.0(3) . 11_564 ?
C8 N1 Y1 126.0(3) . . ?
C7 N1 Y1 109.7(2) . . ?
Li1 N1 Y1 87.1(2) 11_564 . ?
Si1 N2 Si1 121.5(3) 11_564 . ?
Si1 N2 Y1 119.25(15) 11_564 . ?
Si1 N2 Y1 119.25(15) . . ?
O1 C1 C6 118.2(3) . . ?
O1 C1 C2 122.2(3) . . ?
C6 C1 C2 119.5(3) . . ?
O1 C1 Li1 35.3(2) . . ?
C6 C1 Li1 108.0(3) . . ?
C2 C1 Li1 119.5(3) . . ?
C3 C2 C1 117.0(4) . . ?
C3 C2 C15 121.0(3) . . ?
C1 C2 C15 122.0(3) . . ?
C2 C3 C4 124.0(4) . . ?
C2 C3 H3 118.0 . . ?
C4 C3 H3 118.0 . . ?
C5 C4 C3 116.7(4) . . ?
C5 C4 C19 123.3(4) . . ?
C3 C4 C19 120.0(4) . . ?
C4 C5 C6 121.9(4) . . ?
C4 C5 H5 119.0 . . ?
C6 C5 H5 119.0 . . ?
C5 C6 C1 120.8(4) . . ?
C5 C6 C7 120.8(3) . . ?
C1 C6 C7 118.3(3) . . ?
N1 C7 C6 115.0(3) . . ?
N1 C7 H7A 108.5 . . ?
C6 C7 H7A 108.5 . . ?
N1 C7 H7B 108.5 . . ?
C6 C7 H7B 108.5 . . ?
H7A C7 H7B 107.5 . . ?
N1 C8 C9 118.3(4) . . ?
N1 C8 C13 125.9(4) . . ?
C9 C8 C13 115.8(4) . . ?
N1 C8 Li1 55.3(3) . 11_564 ?
C9 C8 Li1 82.1(3) . 11_564 ?
C13 C8 Li1 134.0(3) . 11_564 ?
C10 C9 C8 121.8(4) . . ?
C10 C9 Li1 142.0(4) . 11_564 ?
C8 C9 Li1 66.9(3) . 11_564 ?
C10 C9 H9 119.1 . . ?
C8 C9 H9 119.1 . . ?
Li1 C9 H9 66.0 11_564 . ?
C9 C10 C11 122.8(5) . . ?
C9 C10 H10 118.6 . . ?
C11 C10 H10 118.6 . . ?
C10 C11 C12 115.6(4) . . ?
C10 C11 C14 122.6(5) . . ?
C12 C11 C14 121.9(5) . . ?
C13 C12 C11 123.4(4) . . ?
C13 C12 H12 118.3 . . ?
C11 C12 H12 118.3 . . ?
C12 C13 C8 120.5(4) . . ?
C12 C13 H13 119.8 . . ?
C8 C13 H13 119.8 . . ?
C11 C14 H14A 109.5 . . ?
C11 C14 H14B 109.5 . . ?
H14A C14 H14B 109.5 . . ?
C11 C14 H14C 109.5 . . ?
H14A C14 H14C 109.5 . . ?
H14B C14 H14C 109.5 . . ?
C18 C15 C16 107.5(3) . . ?
C18 C15 C17 110.1(4) . . ?
C16 C15 C17 106.3(4) . . ?
C18 C15 C2 110.8(3) . . ?
C16 C15 C2 112.2(3) . . ?
C17 C15 C2 109.9(3) . . ?
C15 C16 H16A 109.5 . . ?
C15 C16 H16B 109.5 . . ?
H16A C16 H16B 109.5 . . ?
C15 C16 H16C 109.5 . . ?
H16A C16 H16C 109.5 . . ?
H16B C16 H16C 109.5 . . ?
C15 C17 H17A 109.5 . . ?
C15 C17 H17B 109.5 . . ?
H17A C17 H17B 109.5 . . ?
C15 C17 H17C 109.5 . . ?
H17A C17 H17C 109.5 . . ?
H17B C17 H17C 109.5 . . ?
C15 C18 H18A 109.5 . . ?
C15 C18 H18B 109.5 . . ?
H18A C18 H18B 109.5 . . ?
C15 C18 H18C 109.5 . . ?
H18A C18 H18C 109.5 . . ?
H18B C18 H18C 109.5 . . ?
C21 C19 C22 107.8(5) . . ?
C21 C19 C20 108.5(5) . . ?
C22 C19 C20 107.3(5) . . ?
C21 C19 C4 111.6(4) . . ?
C22 C19 C4 113.0(4) . . ?
C20 C19 C4 108.5(4) . . ?
C19 C20 H20A 109.5 . . ?
C19 C20 H20B 109.5 . . ?
H20A C20 H20B 109.5 . . ?
C19 C20 H20C 109.5 . . ?
H20A C20 H20C 109.5 . . ?
H20B C20 H20C 109.5 . . ?
C19 C21 H21A 109.5 . . ?
C19 C21 H21B 109.5 . . ?
H21A C21 H21B 109.5 . . ?
C19 C21 H21C 109.5 . . ?
H21A C21 H21C 109.5 . . ?
H21B C21 H21C 109.5 . . ?
C19 C22 H22A 109.5 . . ?
C19 C22 H22B 109.5 . . ?
H22A C22 H22B 109.5 . . ?
C19 C22 H22C 109.5 . . ?
H22A C22 H22C 109.5 . . ?
H22B C22 H22C 109.5 . . ?
Si1 C23 H23A 109.5 . . ?
Si1 C23 H23B 109.5 . . ?
H23A C23 H23B 109.5 . . ?
Si1 C23 H23C 109.5 . . ?
H23A C23 H23C 109.5 . . ?
H23B C23 H23C 109.5 . . ?
Si1 C24 H24A 109.5 . . ?
Si1 C24 H24B 109.5 . . ?
H24A C24 H24B 109.5 . . ?
Si1 C24 H24C 109.5 . . ?
H24A C24 H24C 109.5 . . ?
H24B C24 H24C 109.5 . . ?
Si1 C25 H25A 109.5 . . ?
Si1 C25 H25B 109.5 . . ?
H25A C25 H25B 109.5 . . ?
Si1 C25 H25C 109.5 . . ?
H25A C25 H25C 109.5 . . ?
H25B C25 H25C 109.5 . . ?
O2 C26 C27 106.3(5) . . ?
O2 C26 H26A 110.5 . . ?
C27 C26 H26A 110.5 . . ?
O2 C26 H26B 110.5 . . ?
C27 C26 H26B 110.5 . . ?
H26A C26 H26B 108.7 . . ?
C28 C27 C26 107.6(5) . . ?
C28 C27 H27A 110.2 . . ?
C26 C27 H27A 110.2 . . ?
C28 C27 H27B 110.2 . . ?
C26 C27 H27B 110.2 . . ?
H27A C27 H27B 108.5 . . ?
C27 C28 C29 107.5(6) . . ?
C27 C28 H28A 110.2 . . ?
C29 C28 H28A 110.2 . . ?
C27 C28 H28B 110.2 . . ?
C29 C28 H28B 110.2 . . ?
H28A C28 H28B 108.5 . . ?
O2 C29 C28 106.9(5) . . ?
O2 C29 H29A 110.3 . . ?
C28 C29 H29A 110.3 . . ?
O2 C29 H29B 110.3 . . ?
C28 C29 H29B 110.3 . . ?
H29A C29 H29B 108.6 . . ?
O1 Li1 O2 133.2(5) . . ?
O1 Li1 N1 97.0(3) . 11_564 ?
O2 Li1 N1 122.2(4) . 11_564 ?
O1 Li1 C8 113.0(3) . 11_564 ?
O2 Li1 C8 113.7(4) . 11_564 ?
N1 Li1 C8 33.88(18) 11_564 11_564 ?
O1 Li1 C9 98.1(3) . 11_564 ?
O2 Li1 C9 122.7(4) . 11_564 ?
N1 Li1 C9 58.8(2) 11_564 11_564 ?
C8 Li1 C9 30.98(16) 11_564 11_564 ?
O1 Li1 C1 25.64(16) . . ?
O2 Li1 C1 107.6(4) . . ?
N1 Li1 C1 118.0(3) 11_564 . ?
C8 Li1 C1 138.6(3) 11_564 . ?
C9 Li1 C1 120.8(3) 11_564 . ?
O1 Li1 Y1 46.88(17) . . ?
O2 Li1 Y1 153.8(4) . . ?
N1 Li1 Y1 50.33(17) 11_564 . ?
C8 Li1 Y1 73.9(2) 11_564 . ?
C9 Li1 Y1 77.4(2) 11_564 . ?
C1 Li1 Y1 68.45(17) . . ?

loop_
_geom_bond_atom_site_label_1
_geom_bond_atom_site_label_2
_geom_bond_distance
_geom_bond_site_symmetry_2
_geom_bond_publ_flag
Y1 O1 2.234(3) 11_564 ?
Y1 O1 2.234(3) . ?
Y1 N2 2.259(5) . ?
Y1 N1 2.344(3) . ?
Y1 N1 2.344(3) 11_564 ?
Y1 Li1 3.042(7) . ?
Y1 Li1 3.042(7) 11_564 ?
Y1 Si1 3.4384(16) 11_564 ?
Y1 Si1 3.4384(16) . ?
Si1 N2 1.713(3) . ?
Si1 C25 1.866(5) . ?
Si1 C24 1.871(5) . ?
Si1 C23 1.889(5) . ?
O1 C1 1.368(4) . ?
O1 Li1 1.825(7) . ?
O2 C26 1.433(6) . ?
O2 C29 1.436(6) . ?
O2 Li1 1.855(8) . ?
N1 C8 1.396(5) . ?
N1 C7 1.472(5) . ?
N1 Li1 2.060(8) 11_564 ?
N2 Si1 1.713(3) 11_564 ?
C1 C6 1.393(5) . ?
C1 C2 1.413(5) . ?
C1 Li1 2.762(9) . ?
C2 C3 1.397(5) . ?
C2 C15 1.546(5) . ?
C3 C4 1.398(6) . ?
C3 H3 0.9400 . ?
C4 C5 1.376(5) . ?
C4 C19 1.533(6) . ?
C5 C6 1.380(6) . ?
C5 H5 0.9400 . ?
C6 C7 1.536(5) . ?
C7 H7A 0.9800 . ?
C7 H7B 0.9800 . ?
C8 C9 1.402(5) . ?
C8 C13 1.410(5) . ?
C8 Li1 2.505(9) 11_564 ?
C9 C10 1.369(6) . ?
C9 Li1 2.697(10) 11_564 ?
C9 H9 0.9400 . ?
C10 C11 1.378(7) . ?
C10 H10 0.9400 . ?
C11 C12 1.384(7) . ?
C11 C14 1.507(6) . ?
C12 C13 1.378(6) . ?
C12 H12 0.9400 . ?
C13 H13 0.9400 . ?
C14 H14A 0.9700 . ?
C14 H14B 0.9700 . ?
C14 H14C 0.9700 . ?
C15 C18 1.521(6) . ?
C15 C16 1.531(5) . ?
C15 C17 1.544(6) . ?
C16 H16A 0.9700 . ?
C16 H16B 0.9700 . ?
C16 H16C 0.9700 . ?
C17 H17A 0.9700 . ?
C17 H17B 0.9700 . ?
C17 H17C 0.9700 . ?
C18 H18A 0.9700 . ?
C18 H18B 0.9700 . ?
C18 H18C 0.9700 . ?
C19 C21 1.489(8) . ?
C19 C22 1.489(8) . ?
C19 C20 1.529(9) . ?
C20 H20A 0.9700 . ?
C20 H20B 0.9700 . ?
C20 H20C 0.9700 . ?
C21 H21A 0.9700 . ?
C21 H21B 0.9700 . ?
C21 H21C 0.9700 . ?
C22 H22A 0.9700 . ?
C22 H22B 0.9700 . ?
C22 H22C 0.9700 . ?
C23 H23A 0.9700 . ?
C23 H23B 0.9700 . ?
C23 H23C 0.9700 . ?
C24 H24A 0.9700 . ?
C24 H24B 0.9700 . ?
C24 H24C 0.9700 . ?
C25 H25A 0.9700 . ?
C25 H25B 0.9700 . ?
C25 H25C 0.9700 . ?
C26 C27 1.477(8) . ?
C26 H26A 0.9800 . ?
C26 H26B 0.9800 . ?
C27 C28 1.422(8) . ?
C27 H27A 0.9800 . ?
C27 H27B 0.9800 . ?
C28 C29 1.449(8) . ?
C28 H28A 0.9800 . ?
C28 H28B 0.9800 . ?
C29 H29A 0.9800 . ?
C29 H29B 0.9800 . ?
Li1 N1 2.060(8) 11_564 ?
Li1 C8 2.505(9) 11_564 ?
Li1 C9 2.697(10) 11_564 ?
